data_4506554
loop_
_publ_author_name
'Clarke, Heather D.'
'Hickey, Magali B.'
'Moulton, Brian'
'Perman, Jason A.'
'Peterson, Matthew L.'
'Wojtas, \/Lukasz'
'Almarsson, \"Orn'
'Zaworotko, Michael J.'

_publ_section_title
;
 Crystal Engineering of Isostructural Quaternary Multicomponent Crystal
 Forms of Olanzapine
;
_journal_issue 8
_journal_name_full 'Crystal Growth &amp; Design'
_journal_page_first 4194
_journal_paper_doi 10.1021/cg3007052
_journal_volume 12
_journal_year 2012
_chemical_formula_moiety '2(C17 H20 N4 S), C7 H7 N O2, C5 H10 O2, 4(H2 O)'
_chemical_formula_sum 'C46 H65 N9 O8 S2'
_chemical_formula_weight 936.19
_chemical_name_systematic
;
 ?
;
_space_group_IT_number 14
_symmetry_cell_setting monoclinic
_symmetry_space_group_name_Hall '-P 2ybc'
_symmetry_space_group_name_H-M 'P 1 21/c 1'
_atom_sites_solution_hydrogens geom
_atom_sites_solution_primary direct
_atom_sites_solution_secondary difmap
_audit_creation_method SHELXL-97
_cell_angle_alpha 90.00
_cell_angle_beta 96.579(3)
_cell_angle_gamma 90.00
_cell_formula_units_Z 4
_cell_length_a 14.1966(7)
_cell_length_b 12.5375(6)
_cell_length_c 27.4599(15)
_cell_measurement_temperature 100(2)
_cell_volume 4855.4(4)
_computing_cell_refinement 'APEX2 (Bruker, 2010); SAINT (Bruker, 2009)'
_computing_data_collection 'APEX2 (Bruker, 2010)'
_computing_data_reduction 'SAINT (Bruker, 2009);XPREP(Sheldrick,2008)'
_computing_publication_material 'APEX2 (Bruker, 2010)'
_computing_structure_refinement 'SHELXL-97 (Sheldrick, 2008)'
_computing_structure_solution 'SHELXS-97 (Sheldrick, 2008)'
_diffrn_ambient_temperature 100(2)
_diffrn_measured_fraction_theta_full 0.960
_diffrn_measured_fraction_theta_max 0.960
_diffrn_measurement_device_type 'BRUKER SMART APEXII CCD'
_diffrn_measurement_method 'omega scans'
_diffrn_radiation_monochromator graphite
_diffrn_radiation_source 'fine-focus sealed tube'
_diffrn_radiation_type CuK\a
_diffrn_radiation_wavelength 1.54178
_diffrn_reflns_av_R_equivalents 0.0905
_diffrn_reflns_av_sigmaI/netI 0.0802
_diffrn_reflns_limit_h_max 14
_diffrn_reflns_limit_h_min -16
_diffrn_reflns_limit_k_max 14
_diffrn_reflns_limit_k_min -13
_diffrn_reflns_limit_l_max 31
_diffrn_reflns_limit_l_min -31
_diffrn_reflns_number 32711
_diffrn_reflns_theta_full 66.06
_diffrn_reflns_theta_max 66.06
_diffrn_reflns_theta_min 3.13
_exptl_absorpt_coefficient_mu 1.492
_exptl_absorpt_correction_T_max 0.9291
_exptl_absorpt_correction_T_min 0.8652
_exptl_absorpt_correction_type multi-scan
_exptl_absorpt_process_details 'SADABS; (Sheldrick, 2003)'
_exptl_crystal_colour yellow
_exptl_crystal_density_diffrn 1.281
_exptl_crystal_density_method 'not measured'
_exptl_crystal_description plate
_exptl_crystal_F_000 2000
_exptl_crystal_size_max 0.10
_exptl_crystal_size_mid 0.08
_exptl_crystal_size_min 0.05
_refine_diff_density_max 0.737
_refine_diff_density_min -0.385
_refine_diff_density_rms 0.078
_refine_ls_extinction_method none
_refine_ls_goodness_of_fit_ref 1.024
_refine_ls_hydrogen_treatment mixed
_refine_ls_matrix_type full
_refine_ls_number_parameters 630
_refine_ls_number_reflns 8133
_refine_ls_number_restraints 19
_refine_ls_restrained_S_all 1.023
_refine_ls_R_factor_all 0.1091
_refine_ls_R_factor_gt 0.0684
_refine_ls_shift/su_max 0.001
_refine_ls_shift/su_mean 0.000
_refine_ls_structure_factor_coef Fsqd
_refine_ls_weighting_details 'calc w=1/[\s^2^(Fo^2^)+(0.1208P)^2^+0.7021P] where P=(Fo^2^+2Fc^2^)/3'
_refine_ls_weighting_scheme calc
_refine_ls_wR_factor_gt 0.1831
_refine_ls_wR_factor_ref 0.2116
_reflns_number_gt 5275
_reflns_number_total 8133
_reflns_threshold_expression >2sigma(I)
_cod_data_source_file cg3007052_si_002.cif
_cod_data_source_block olasam_b_0m
_cod_original_sg_symbol_H-M P21/c
_cod_database_code 4506554

loop_
_symmetry_equiv_pos_as_xyz
'x, y, z'
'-x, y+1/2, -z+1/2'
'-x, -y, -z'
'x, -y-1/2, z-1/2'

loop_
_atom_site_label
_atom_site_type_symbol
_atom_site_fract_x
_atom_site_fract_y
_atom_site_fract_z
_atom_site_U_iso_or_equiv
_atom_site_adp_type
_atom_site_occupancy
_atom_site_symmetry_multiplicity
_atom_site_calc_flag
_atom_site_refinement_flags
S1 S 1.04077(6) 0.55801(8) 0.22824(3) 0.0244(2) Uani 1 1 d .
N1 N 0.6587(2) 0.1668(3) 0.17216(12) 0.0259(7) Uani 1 1 d .
N2 N 0.7883(2) 0.2909(3) 0.23530(11) 0.0232(7) Uani 1 1 d .
N3 N 0.8571(2) 0.3270(3) 0.31367(11) 0.0231(7) Uani 1 1 d .
N4 N 1.0429(2) 0.4231(3) 0.30725(12) 0.0254(7) Uani 1 1 d D
H4N H 1.1026(19) 0.444(4) 0.3109(18) 0.038 Uiso 1 1 d D
C1 C 0.5734(3) 0.1485(4) 0.13801(16) 0.0350(10) Uani 1 1 d .
H1A H 0.5353 0.0921 0.1509 0.052 Uiso 1 1 calc R
H1B H 0.5916 0.1267 0.1061 0.052 Uiso 1 1 calc R
H1C H 0.5362 0.2144 0.1342 0.052 Uiso 1 1 calc R
C2 C 0.6334(3) 0.2088(3) 0.21905(14) 0.0255(9) Uani 1 1 d .
H2A H 0.5878 0.1599 0.2323 0.031 Uiso 1 1 calc R
H2B H 0.6025 0.2793 0.2137 0.031 Uiso 1 1 calc R
C3 C 0.7214(3) 0.2196(3) 0.25552(14) 0.0249(8) Uani 1 1 d .
H3A H 0.7043 0.2488 0.2868 0.030 Uiso 1 1 calc R
H3B H 0.7509 0.1488 0.2621 0.030 Uiso 1 1 calc R
C4 C 0.8128(3) 0.2546(3) 0.18740(13) 0.0239(8) Uani 1 1 d .
H4A H 0.8468 0.1856 0.1912 0.029 Uiso 1 1 calc R
H4B H 0.8553 0.3073 0.1742 0.029 Uiso 1 1 calc R
C5 C 0.7241(3) 0.2420(3) 0.15240(14) 0.0269(9) Uani 1 1 d .
H5A H 0.6927 0.3121 0.1468 0.032 Uiso 1 1 calc R
H5B H 0.7406 0.2154 0.1205 0.032 Uiso 1 1 calc R
C6 C 0.8525(3) 0.3479(3) 0.26729(14) 0.0224(8) Uani 1 1 d .
C7 C 0.9036(3) 0.3926(3) 0.35083(14) 0.0249(9) Uani 1 1 d .
C8 C 0.8598(3) 0.4059(4) 0.39295(15) 0.0325(10) Uani 1 1 d .
H8 H 0.7998 0.3734 0.3948 0.039 Uiso 1 1 calc R
C9 C 0.9003(3) 0.4645(4) 0.43226(16) 0.0362(11) Uani 1 1 d .
H9 H 0.8688 0.4718 0.4608 0.043 Uiso 1 1 calc R
C10 C 0.9875(3) 0.5129(4) 0.42974(15) 0.0357(10) Uani 1 1 d .
H10 H 1.0153 0.5558 0.4561 0.043 Uiso 1 1 calc R
C11 C 1.0340(3) 0.4983(4) 0.38846(15) 0.0317(10) Uani 1 1 d .
H11 H 1.0946 0.5298 0.3872 0.038 Uiso 1 1 calc R
C12 C 0.9936(3) 0.4388(3) 0.34899(14) 0.0255(9) Uani 1 1 d .
C13 C 0.9945(3) 0.4612(3) 0.26367(14) 0.0235(8) Uani 1 1 d .
C14 C 0.9380(3) 0.5602(3) 0.18712(14) 0.0248(8) Uani 1 1 d .
C15 C 0.8726(3) 0.4912(3) 0.20115(14) 0.0238(8) Uani 1 1 d .
H15 H 0.8113 0.4829 0.1837 0.029 Uiso 1 1 calc R
C16 C 0.9043(3) 0.4321(3) 0.24465(14) 0.0220(8) Uani 1 1 d .
C17 C 0.9305(3) 0.6343(4) 0.14399(16) 0.0337(10) Uani 1 1 d .
H17A H 0.8694 0.6237 0.1241 0.051 Uiso 1 1 calc R
H17B H 0.9821 0.6196 0.1241 0.051 Uiso 1 1 calc R
H17C H 0.9352 0.7083 0.1556 0.051 Uiso 1 1 calc R
S21 S 0.54467(6) -0.11172(8) 0.22609(3) 0.0243(2) Uani 1 1 d .
N21 N 0.1612(2) 0.2795(3) 0.17285(11) 0.0232(7) Uani 1 1 d .
N22 N 0.2898(2) 0.1513(3) 0.23535(11) 0.0221(7) Uani 1 1 d .
N23 N 0.3597(2) 0.1137(3) 0.31321(11) 0.0229(7) Uani 1 1 d .
N24 N 0.5485(2) 0.0253(3) 0.30444(12) 0.0238(7) Uani 1 1 d D
H24N H 0.6104(17) 0.015(4) 0.3085(17) 0.036 Uiso 1 1 d D
C21 C 0.0764(3) 0.3008(4) 0.13855(16) 0.0325(10) Uani 1 1 d .
H21A H 0.0421 0.2340 0.1309 0.049 Uiso 1 1 calc R
H21B H 0.0952 0.3318 0.1083 0.049 Uiso 1 1 calc R
H21C H 0.0353 0.3510 0.1535 0.049 Uiso 1 1 calc R
C22 C 0.1356(3) 0.2364(3) 0.21867(14) 0.0255(9) Uani 1 1 d .
H22A H 0.1034 0.1669 0.2124 0.031 Uiso 1 1 calc R
H22B H 0.0908 0.2855 0.2324 0.031 Uiso 1 1 calc R
C23 C 0.2229(3) 0.2213(3) 0.25576(13) 0.0229(8) Uani 1 1 d .
H23A H 0.2530 0.2913 0.2639 0.027 Uiso 1 1 calc R
H23B H 0.2041 0.1899 0.2863 0.027 Uiso 1 1 calc R
C24 C 0.3142(3) 0.1883(3) 0.18766(13) 0.0235(8) Uani 1 1 d .
H24A H 0.3556 0.1351 0.1741 0.028 Uiso 1 1 calc R
H24B H 0.3495 0.2564 0.1919 0.028 Uiso 1 1 calc R
C25 C 0.2248(3) 0.2043(3) 0.15214(14) 0.0260(9) Uani 1 1 d .
H25A H 0.2419 0.2323 0.1206 0.031 Uiso 1 1 calc R
H25B H 0.1922 0.1351 0.1457 0.031 Uiso 1 1 calc R
C26 C 0.4104(3) 0.0473(3) 0.34903(14) 0.0241(8) Uani 1 1 d .
C27 C 0.3678(3) 0.0290(3) 0.39179(14) 0.0280(9) Uani 1 1 d .
H27 H 0.3060 0.0563 0.3941 0.034 Uiso 1 1 calc R
C28 C 0.4135(3) -0.0276(4) 0.43071(15) 0.0343(10) Uani 1 1 d .
H28 H 0.3828 -0.0399 0.4592 0.041 Uiso 1 1 calc R
C29 C 0.5036(3) -0.0662(4) 0.42818(15) 0.0342(10) Uani 1 1 d .
H29 H 0.5356 -0.1041 0.4552 0.041 Uiso 1 1 calc R
C30 C 0.5478(3) -0.0499(4) 0.38628(15) 0.0297(9) Uani 1 1 d .
H30 H 0.6096 -0.0775 0.3844 0.036 Uiso 1 1 calc R
C31 C 0.5016(3) 0.0070(3) 0.34690(14) 0.0246(9) Uani 1 1 d .
C32 C 0.4982(3) -0.0156(3) 0.26180(13) 0.0209(8) Uani 1 1 d .
C33 C 0.4406(3) -0.1170(3) 0.18633(14) 0.0247(8) Uani 1 1 d .
C34 C 0.3751(3) -0.0497(3) 0.20040(13) 0.0227(8) Uani 1 1 d .
H34 H 0.3133 -0.0428 0.1834 0.027 Uiso 1 1 calc R
C35 C 0.4074(3) 0.0109(3) 0.24343(13) 0.0213(8) Uani 1 1 d .
C36 C 0.4329(3) -0.1918(4) 0.14339(15) 0.0305(9) Uani 1 1 d .
H36A H 0.3689 -0.1874 0.1258 0.046 Uiso 1 1 calc R
H36B H 0.4452 -0.2649 0.1551 0.046 Uiso 1 1 calc R
H36C H 0.4795 -0.1718 0.1213 0.046 Uiso 1 1 calc R
C37 C 0.3543(3) 0.0948(3) 0.26652(14) 0.0217(8) Uani 1 1 d .
N41 N 0.1001(3) 0.9509(4) 0.54498(15) 0.0411(10) Uani 1 1 d D
H41A H 0.048(3) 0.992(4) 0.542(2) 0.062 Uiso 1 1 d D
H41B H 0.138(4) 0.938(5) 0.5735(14) 0.062 Uiso 1 1 d D
O41 O 0.0667(2) 0.9061(3) 0.46500(12) 0.0456(9) Uani 1 1 d .
O42 O 0.1392(2) 0.7224(3) 0.44316(13) 0.0503(9) Uani 1 1 d .
H42 H 0.1018 0.7743 0.4385 0.075 Uiso 1 1 calc R
C41 C 0.1205(3) 0.9009(4) 0.50458(16) 0.0362(11) Uani 1 1 d .
C42 C 0.2079(3) 0.8389(4) 0.50711(15) 0.0367(10) Uani 1 1 d .
C43 C 0.2136(3) 0.7501(4) 0.47638(17) 0.0414(12) Uani 1 1 d .
C44 C 0.2958(4) 0.6892(5) 0.47905(18) 0.0479(13) Uani 1 1 d .
H44 H 0.2973 0.6259 0.4601 0.057 Uiso 1 1 calc R
C45 C 0.3760(4) 0.7212(5) 0.50945(17) 0.0482(13) Uani 1 1 d .
H45 H 0.4328 0.6809 0.5105 0.058 Uiso 1 1 calc R
C46 C 0.3733(3) 0.8108(4) 0.53800(17) 0.0416(12) Uani 1 1 d .
H46 H 0.4288 0.8340 0.5578 0.050 Uiso 1 1 calc R
C47 C 0.2901(3) 0.8671(4) 0.53786(15) 0.0365(11) Uani 1 1 d .
H47 H 0.2882 0.9266 0.5591 0.044 Uiso 1 1 calc R
O51 O 0.3746(3) 0.1430(4) -0.03126(14) 0.0634(11) Uani 1 1 d .
O52 O 0.2520(2) 0.1660(3) 0.01438(12) 0.0459(8) Uani 1 1 d .
C51 C 0.3371(4) 0.1264(4) 0.00588(17) 0.0429(12) Uani 1 1 d .
C52 C 0.2026(3) 0.2381(4) -0.02144(17) 0.0424(12) Uani 1 1 d .
H52 H 0.2115 0.2150 -0.0555 0.051 Uiso 1 1 calc R
C53 C 0.2444(4) 0.3504(5) -0.0111(2) 0.0612(16) Uani 1 1 d .
H53A H 0.2387 0.3700 0.0230 0.092 Uiso 1 1 calc R
H53B H 0.2095 0.4020 -0.0331 0.092 Uiso 1 1 calc R
H53C H 0.3114 0.3506 -0.0166 0.092 Uiso 1 1 calc R
C54 C 0.1013(4) 0.2346(5) -0.0140(2) 0.0521(13) Uani 1 1 d .
H54A H 0.0785 0.1609 -0.0171 0.078 Uiso 1 1 calc R
H54B H 0.0648 0.2792 -0.0387 0.078 Uiso 1 1 calc R
H54C H 0.0935 0.2616 0.0188 0.078 Uiso 1 1 calc R
C55 C 0.3797(4) 0.0615(5) 0.0486(2) 0.0602(16) Uani 1 1 d .
H55A H 0.4395 0.0300 0.0410 0.090 Uiso 1 1 calc R
H55B H 0.3356 0.0046 0.0554 0.090 Uiso 1 1 calc R
H55C H 0.3919 0.1075 0.0775 0.090 Uiso 1 1 calc R
O61 O 0.2586(2) 0.4619(2) 0.20283(10) 0.0292(6) Uani 1 1 d D
H61A H 0.231(3) 0.406(2) 0.1891(14) 0.044 Uiso 1 1 d D
H61B H 0.250(3) 0.462(4) 0.2336(5) 0.044 Uiso 1 1 d D
O62 O 0.8163(2) 0.1234(3) 0.36350(11) 0.0393(8) Uani 1 1 d D
H62A H 0.829(4) 0.1887(15) 0.3564(17) 0.059 Uiso 1 1 d D
H62B H 0.812(4) 0.085(3) 0.3371(11) 0.059 Uiso 1 1 d D
O63 O 0.75889(19) 0.9775(2) 0.19241(11) 0.0288(6) Uani 1 1 d D
H63A H 0.729(3) 1.0365(18) 0.1850(17) 0.043 Uiso 1 1 d D
H63B H 0.732(3) 0.927(2) 0.1746(15) 0.043 Uiso 1 1 d D
O64 O 0.6881(2) 0.8051(2) 0.13570(11) 0.0361(7) Uani 1 1 d D
H64B H 0.664(4) 0.806(4) 0.1053(7) 0.054 Uiso 1 1 d D
H64A H 0.679(4) 0.743(2) 0.1477(15) 0.054 Uiso 1 1 d D

loop_
_atom_site_aniso_label
_atom_site_aniso_U_11
_atom_site_aniso_U_22
_atom_site_aniso_U_33
_atom_site_aniso_U_23
_atom_site_aniso_U_13
_atom_site_aniso_U_12
S1 0.0210(5) 0.0249(6) 0.0279(5) 0.0000(4) 0.0049(4) -0.0028(4)
N1 0.0242(18) 0.027(2) 0.0262(17) 0.0001(14) 0.0002(13) -0.0024(13)
N2 0.0207(17) 0.0228(19) 0.0270(17) -0.0009(14) 0.0067(13) -0.0049(13)
N3 0.0236(17) 0.0214(19) 0.0246(16) 0.0020(14) 0.0044(12) -0.0001(13)
N4 0.0214(18) 0.0242(19) 0.0303(18) 0.0002(14) 0.0018(13) -0.0007(13)
C1 0.029(2) 0.038(3) 0.037(2) -0.002(2) -0.0022(18) -0.0055(18)
C2 0.025(2) 0.022(2) 0.030(2) 0.0001(17) 0.0063(16) -0.0042(15)
C3 0.026(2) 0.022(2) 0.027(2) -0.0011(16) 0.0044(15) -0.0009(15)
C4 0.023(2) 0.026(2) 0.0229(19) -0.0041(16) 0.0084(15) -0.0026(15)
C5 0.029(2) 0.027(2) 0.0255(19) -0.0045(17) 0.0020(16) -0.0003(16)
C6 0.0173(19) 0.022(2) 0.028(2) -0.0034(16) 0.0055(14) 0.0061(14)
C7 0.023(2) 0.026(2) 0.025(2) 0.0039(17) 0.0011(15) 0.0045(15)
C8 0.028(2) 0.041(3) 0.028(2) 0.0019(19) 0.0011(16) 0.0005(18)
C9 0.029(2) 0.051(3) 0.029(2) -0.001(2) 0.0046(17) 0.0072(19)
C10 0.047(3) 0.035(3) 0.023(2) -0.0072(18) -0.0028(18) -0.002(2)
C11 0.029(2) 0.035(3) 0.029(2) 0.0011(18) -0.0039(16) -0.0029(17)
C12 0.028(2) 0.021(2) 0.027(2) 0.0036(16) 0.0028(16) 0.0028(15)
C13 0.025(2) 0.021(2) 0.0262(19) -0.0030(16) 0.0082(15) 0.0019(15)
C14 0.022(2) 0.024(2) 0.029(2) -0.0012(17) 0.0053(15) 0.0035(15)
C15 0.023(2) 0.023(2) 0.0255(19) -0.0028(16) 0.0010(15) -0.0010(15)
C16 0.021(2) 0.020(2) 0.0250(19) -0.0016(16) 0.0049(15) -0.0001(15)
C17 0.031(2) 0.035(3) 0.036(2) 0.0064(19) 0.0062(18) 0.0003(18)
S21 0.0208(5) 0.0254(6) 0.0271(5) -0.0016(4) 0.0046(3) 0.0029(4)
N21 0.0229(17) 0.0203(19) 0.0259(16) 0.0007(13) 0.0010(12) 0.0016(12)
N22 0.0182(16) 0.0256(19) 0.0233(16) 0.0018(13) 0.0062(12) 0.0051(12)
N23 0.0229(17) 0.0235(19) 0.0227(16) 0.0005(13) 0.0040(12) 0.0011(13)
N24 0.0169(17) 0.028(2) 0.0266(17) -0.0018(14) 0.0041(13) 0.0010(13)
C21 0.024(2) 0.037(3) 0.036(2) -0.0007(19) -0.0028(17) 0.0050(17)
C22 0.020(2) 0.025(2) 0.033(2) -0.0010(17) 0.0041(15) 0.0021(15)
C23 0.022(2) 0.024(2) 0.0229(19) -0.0004(16) 0.0028(15) 0.0011(15)
C24 0.024(2) 0.024(2) 0.0230(19) -0.0008(16) 0.0036(15) 0.0000(15)
C25 0.028(2) 0.026(2) 0.0240(19) -0.0033(16) 0.0027(15) 0.0040(16)
C26 0.029(2) 0.021(2) 0.0218(19) -0.0009(16) 0.0027(15) -0.0002(15)
C27 0.026(2) 0.031(2) 0.028(2) -0.0022(17) 0.0056(16) -0.0028(16)
C28 0.044(3) 0.038(3) 0.022(2) 0.0016(18) 0.0074(17) -0.0028(19)
C29 0.034(3) 0.041(3) 0.026(2) 0.0042(19) -0.0014(17) 0.0047(19)
C30 0.024(2) 0.032(3) 0.032(2) -0.0028(18) 0.0000(16) 0.0024(16)
C31 0.022(2) 0.026(2) 0.026(2) -0.0037(16) 0.0018(15) -0.0057(15)
C32 0.0176(19) 0.020(2) 0.0262(19) 0.0019(15) 0.0070(14) 0.0006(14)
C33 0.024(2) 0.024(2) 0.026(2) -0.0001(17) 0.0032(15) 0.0001(15)
C34 0.018(2) 0.027(2) 0.0233(19) 0.0015(16) 0.0027(14) 0.0003(15)
C35 0.026(2) 0.015(2) 0.0236(18) 0.0030(15) 0.0072(15) 0.0001(15)
C36 0.027(2) 0.034(3) 0.031(2) -0.0061(18) 0.0040(16) 0.0013(17)
C37 0.0183(19) 0.019(2) 0.028(2) 0.0018(16) 0.0058(15) -0.0039(14)
N41 0.039(2) 0.047(3) 0.036(2) -0.0034(18) 0.0006(17) 0.0066(18)
O41 0.0382(19) 0.061(2) 0.0367(18) -0.0041(16) 0.0018(14) 0.0090(16)
O42 0.045(2) 0.055(2) 0.050(2) -0.0121(18) 0.0009(16) 0.0024(16)
C41 0.038(3) 0.042(3) 0.029(2) -0.001(2) 0.0020(18) -0.004(2)
C42 0.043(3) 0.039(3) 0.028(2) 0.002(2) 0.0046(18) -0.001(2)
C43 0.039(3) 0.050(3) 0.036(2) 0.004(2) 0.0075(19) 0.000(2)
C44 0.058(3) 0.046(3) 0.040(3) 0.005(2) 0.009(2) 0.007(2)
C45 0.051(3) 0.060(4) 0.034(2) 0.012(2) 0.009(2) 0.016(3)
C46 0.040(3) 0.052(3) 0.034(2) 0.013(2) 0.0065(19) -0.001(2)
C47 0.040(3) 0.043(3) 0.028(2) 0.0064(19) 0.0072(18) -0.002(2)
O51 0.052(2) 0.083(3) 0.055(2) 0.003(2) 0.0071(18) 0.005(2)
O52 0.055(2) 0.045(2) 0.0391(18) 0.0077(15) 0.0122(15) 0.0014(16)
C51 0.046(3) 0.046(3) 0.036(3) 0.000(2) 0.006(2) -0.004(2)
C52 0.045(3) 0.047(3) 0.036(2) 0.006(2) 0.008(2) 0.007(2)
C53 0.066(4) 0.054(4) 0.063(4) 0.009(3) 0.009(3) -0.011(3)
C54 0.055(3) 0.052(4) 0.049(3) 0.003(3) 0.007(2) 0.000(3)
C55 0.062(4) 0.061(4) 0.054(3) 0.003(3) -0.011(3) 0.003(3)
O61 0.0272(16) 0.0283(18) 0.0322(15) -0.0008(13) 0.0044(12) -0.0026(11)
O62 0.050(2) 0.038(2) 0.0307(16) 0.0012(14) 0.0051(14) -0.0013(15)
O63 0.0249(15) 0.0212(16) 0.0395(16) -0.0016(13) 0.0006(12) 0.0004(11)
O64 0.051(2) 0.0282(18) 0.0284(15) 0.0017(13) 0.0037(13) -0.0086(14)

loop_
_atom_type_symbol
_atom_type_description
_atom_type_scat_dispersion_real
_atom_type_scat_dispersion_imag
_atom_type_scat_source
C C 0.0181 0.0091 'International Tables Vol C Tables 4.2.6.8 and 6.1.1.4'
H H 0.0000 0.0000 'International Tables Vol C Tables 4.2.6.8 and 6.1.1.4'
N N 0.0311 0.0180 'International Tables Vol C Tables 4.2.6.8 and 6.1.1.4'
O O 0.0492 0.0322 'International Tables Vol C Tables 4.2.6.8 and 6.1.1.4'
S S 0.3331 0.5567 'International Tables Vol C Tables 4.2.6.8 and 6.1.1.4'

loop_
_geom_angle_atom_site_label_1
_geom_angle_atom_site_label_2
_geom_angle_atom_site_label_3
_geom_angle
C13 S1 C14 91.81(19)
C1 N1 C5 112.1(3)
C1 N1 C2 110.4(3)
C5 N1 C2 108.8(3)
C6 N2 C3 118.9(3)
C6 N2 C4 121.3(3)
C3 N2 C4 112.5(3)
C6 N3 C7 124.0(3)
C13 N4 C12 113.8(3)
C13 N4 H4N 111(3)
C12 N4 H4N 115(3)
N1 C1 H1A 109.5
N1 C1 H1B 109.5
H1A C1 H1B 109.5
N1 C1 H1C 109.5
H1A C1 H1C 109.5
H1B C1 H1C 109.5
N1 C2 C3 110.1(3)
N1 C2 H2A 109.6
C3 C2 H2A 109.6
N1 C2 H2B 109.6
C3 C2 H2B 109.6
H2A C2 H2B 108.2
N2 C3 C2 109.1(3)
N2 C3 H3A 109.9
C2 C3 H3A 109.9
N2 C3 H3B 109.9
C2 C3 H3B 109.9
H3A C3 H3B 108.3
N2 C4 C5 109.7(3)
N2 C4 H4A 109.7
C5 C4 H4A 109.7
N2 C4 H4B 109.7
C5 C4 H4B 109.7
H4A C4 H4B 108.2
N1 C5 C4 110.5(3)
N1 C5 H5A 109.5
C4 C5 H5A 109.5
N1 C5 H5B 109.5
C4 C5 H5B 109.5
H5A C5 H5B 108.1
N3 C6 N2 118.2(4)
N3 C6 C16 126.3(4)
N2 C6 C16 115.3(3)
C8 C7 C12 118.5(4)
C8 C7 N3 117.1(4)
C12 C7 N3 124.3(4)
C9 C8 C7 122.1(4)
C9 C8 H8 118.9
C7 C8 H8 118.9
C8 C9 C10 119.3(4)
C8 C9 H9 120.3
C10 C9 H9 120.3
C11 C10 C9 119.5(4)
C11 C10 H10 120.2
C9 C10 H10 120.2
C12 C11 C10 121.2(4)
C12 C11 H11 119.4
C10 C11 H11 119.4
C11 C12 C7 119.3(4)
C11 C12 N4 120.5(4)
C7 C12 N4 120.2(4)
C16 C13 N4 125.5(4)
C16 C13 S1 111.7(3)
N4 C13 S1 122.7(3)
C15 C14 C17 129.1(4)
C15 C14 S1 110.9(3)
C17 C14 S1 120.0(3)
C14 C15 C16 114.0(3)
C14 C15 H15 123.0
C16 C15 H15 123.0
C13 C16 C15 111.6(4)
C13 C16 C6 121.4(3)
C15 C16 C6 126.9(3)
C14 C17 H17A 109.5
C14 C17 H17B 109.5
H17A C17 H17B 109.5
C14 C17 H17C 109.5
H17A C17 H17C 109.5
H17B C17 H17C 109.5
C32 S21 C33 91.77(18)
C22 N21 C25 108.9(3)
C22 N21 C21 110.9(3)
C25 N21 C21 111.4(3)
C37 N22 C23 119.3(3)
C37 N22 C24 120.6(3)
C23 N22 C24 112.7(3)
C37 N23 C26 123.0(3)
C32 N24 C31 112.7(3)
C32 N24 H24N 117(3)
C31 N24 H24N 115(3)
N21 C21 H21A 109.5
N21 C21 H21B 109.5
H21A C21 H21B 109.5
N21 C21 H21C 109.5
H21A C21 H21C 109.5
H21B C21 H21C 109.5
N21 C22 C23 111.1(3)
N21 C22 H22A 109.4
C23 C22 H22A 109.4
N21 C22 H22B 109.4
C23 C22 H22B 109.4
H22A C22 H22B 108.0
N22 C23 C22 109.6(3)
N22 C23 H23A 109.8
C22 C23 H23A 109.8
N22 C23 H23B 109.8
C22 C23 H23B 109.8
H23A C23 H23B 108.2
N22 C24 C25 110.4(3)
N22 C24 H24A 109.6
C25 C24 H24A 109.6
N22 C24 H24B 109.6
C25 C24 H24B 109.6
H24A C24 H24B 108.1
N21 C25 C24 110.0(3)
N21 C25 H25A 109.7
C24 C25 H25A 109.7
N21 C25 H25B 109.7
C24 C25 H25B 109.7
H25A C25 H25B 108.2
C31 C26 C27 117.9(4)
C31 C26 N23 125.6(4)
C27 C26 N23 116.3(4)
C28 C27 C26 121.5(4)
C28 C27 H27 119.2
C26 C27 H27 119.2
C29 C28 C27 119.9(4)
C29 C28 H28 120.1
C27 C28 H28 120.1
C28 C29 C30 120.1(4)
C28 C29 H29 120.0
C30 C29 H29 120.0
C29 C30 C31 120.1(4)
C29 C30 H30 120.0
C31 C30 H30 120.0
C30 C31 C26 120.5(4)
C30 C31 N24 119.6(4)
C26 C31 N24 119.8(3)
C35 C32 N24 126.1(4)
C35 C32 S21 111.3(3)
N24 C32 S21 122.6(3)
C34 C33 C36 128.9(4)
C34 C33 S21 111.2(3)
C36 C33 S21 119.9(3)
C33 C34 C35 113.8(3)
C33 C34 H34 123.1
C35 C34 H34 123.1
C32 C35 C34 111.9(3)
C32 C35 C37 121.3(3)
C34 C35 C37 126.8(3)
C33 C36 H36A 109.5
C33 C36 H36B 109.5
H36A C36 H36B 109.5
C33 C36 H36C 109.5
H36A C36 H36C 109.5
H36B C36 H36C 109.5
N23 C37 N22 118.7(4)
N23 C37 C35 125.3(4)
N22 C37 C35 115.8(3)
C41 N41 H41A 117(4)
C41 N41 H41B 118(4)
H41A N41 H41B 125(5)
C43 O42 H42 109.5
O41 C41 N41 121.8(4)
O41 C41 C42 119.9(4)
N41 C41 C42 118.3(4)
C47 C42 C43 117.3(4)
C47 C42 C41 122.6(4)
C43 C42 C41 120.1(4)
O42 C43 C44 118.6(5)
O42 C43 C42 120.8(4)
C44 C43 C42 120.6(4)
C43 C44 C45 119.9(5)
C43 C44 H44 120.1
C45 C44 H44 120.1
C46 C45 C44 120.3(5)
C46 C45 H45 119.9
C44 C45 H45 119.9
C45 C46 C47 119.9(5)
C45 C46 H46 120.1
C47 C46 H46 120.1
C46 C47 C42 121.8(5)
C46 C47 H47 119.1
C42 C47 H47 119.1
C51 O52 C52 118.9(4)
O51 C51 O52 124.4(5)
O51 C51 C55 124.9(5)
O52 C51 C55 110.7(4)
O52 C52 C54 106.8(4)
O52 C52 C53 107.3(4)
C54 C52 C53 111.1(5)
O52 C52 H52 110.5
C54 C52 H52 110.5
C53 C52 H52 110.5
C52 C53 H53A 109.5
C52 C53 H53B 109.5
H53A C53 H53B 109.5
C52 C53 H53C 109.5
H53A C53 H53C 109.5
H53B C53 H53C 109.5
C52 C54 H54A 109.5
C52 C54 H54B 109.5
H54A C54 H54B 109.5
C52 C54 H54C 109.5
H54A C54 H54C 109.5
H54B C54 H54C 109.5
C51 C55 H55A 109.5
C51 C55 H55B 109.5
H55A C55 H55B 109.5
C51 C55 H55C 109.5
H55A C55 H55C 109.5
H55B C55 H55C 109.5
H61A O61 H61B 108(2)
H62A O62 H62B 109(2)
H63A O63 H63B 108(2)
H64B O64 H64A 109(2)

loop_
_geom_bond_atom_site_label_1
_geom_bond_atom_site_label_2
_geom_bond_distance
S1 C13 1.731(4)
S1 C14 1.739(4)
N1 C1 1.463(5)
N1 C5 1.469(5)
N1 C2 1.473(5)
N2 C6 1.389(5)
N2 C3 1.459(5)
N2 C4 1.471(5)
N3 C6 1.295(5)
N3 C7 1.414(5)
N4 C13 1.395(5)
N4 C12 1.424(5)
N4 H4N 0.88(2)
C1 H1A 0.9800
C1 H1B 0.9800
C1 H1C 0.9800
C2 C3 1.516(5)
C2 H2A 0.9900
C2 H2B 0.9900
C3 H3A 0.9900
C3 H3B 0.9900
C4 C5 1.503(5)
C4 H4A 0.9900
C4 H4B 0.9900
C5 H5A 0.9900
C5 H5B 0.9900
C6 C16 1.465(6)
C7 C8 1.385(6)
C7 C12 1.409(6)
C8 C9 1.376(6)
C8 H8 0.9500
C9 C10 1.389(7)
C9 H9 0.9500
C10 C11 1.387(6)
C10 H10 0.9500
C11 C12 1.385(6)
C11 H11 0.9500
C13 C16 1.375(5)
C14 C15 1.356(6)
C14 C17 1.500(6)
C15 C16 1.434(5)
C15 H15 0.9500
C17 H17A 0.9800
C17 H17B 0.9800
C17 H17C 0.9800
S21 C32 1.732(4)
S21 C33 1.735(4)
N21 C22 1.453(5)
N21 C25 1.464(5)
N21 C21 1.465(5)
N22 C37 1.376(5)
N22 C23 1.452(5)
N22 C24 1.468(5)
N23 C37 1.297(5)
N23 C26 1.421(5)
N24 C32 1.396(5)
N24 C31 1.425(5)
N24 H24N 0.88(2)
C21 H21A 0.9800
C21 H21B 0.9800
C21 H21C 0.9800
C22 C23 1.523(5)
C22 H22A 0.9900
C22 H22B 0.9900
C23 H23A 0.9900
C23 H23B 0.9900
C24 C25 1.523(5)
C24 H24A 0.9900
C24 H24B 0.9900
C25 H25A 0.9900
C25 H25B 0.9900
C26 C31 1.397(6)
C26 C27 1.400(6)
C27 C28 1.382(6)
C27 H27 0.9500
C28 C29 1.377(6)
C28 H28 0.9500
C29 C30 1.387(6)
C29 H29 0.9500
C30 C31 1.395(6)
C30 H30 0.9500
C32 C35 1.370(5)
C33 C34 1.345(6)
C33 C36 1.500(6)
C34 C35 1.435(5)
C34 H34 0.9500
C35 C37 1.479(6)
C36 H36A 0.9800
C36 H36B 0.9800
C36 H36C 0.9800
N41 C41 1.334(6)
N41 H41A 0.891(17)
N41 H41B 0.91(2)
O41 C41 1.256(5)
O42 C43 1.359(6)
O42 H42 0.8400
C41 C42 1.459(7)
C42 C47 1.405(6)
C42 C43 1.405(7)
C43 C44 1.390(7)
C44 C45 1.391(8)
C44 H44 0.9500
C45 C46 1.373(8)
C45 H45 0.9500
C46 C47 1.375(7)
C46 H46 0.9500
C47 H47 0.9500
O51 C51 1.221(6)
O52 C51 1.351(6)
O52 C52 1.455(6)
C51 C55 1.498(7)
C52 C54 1.476(7)
C52 C53 1.542(8)
C52 H52 1.0000
C53 H53A 0.9800
C53 H53B 0.9800
C53 H53C 0.9800
C54 H54A 0.9800
C54 H54B 0.9800
C54 H54C 0.9800
C55 H55A 0.9800
C55 H55B 0.9800
C55 H55C 0.9800
O61 H61A 0.874(10)
O61 H61B 0.866(10)
O62 H62A 0.865(10)
O62 H62B 0.868(10)
O63 H63A 0.866(10)
O63 H63B 0.865(10)
O64 H64B 0.864(10)
O64 H64A 0.865(10)

loop_
_geom_hbond_atom_site_label_D
_geom_hbond_atom_site_label_H
_geom_hbond_atom_site_label_A
_geom_hbond_distance_DH
_geom_hbond_distance_HA
_geom_hbond_distance_DA
_geom_hbond_angle_DHA
_geom_hbond_site_symmetry_A
N4 H4N O63 0.88(2) 2.02(2) 2.894(4) 169(5) 2_745
N24 H24N O61 0.88(2) 2.03(3) 2.881(4) 160(4) 2_645
N41 H41A O41 0.891(17) 2.068(18) 2.958(5) 177(6) 3_576
N41 H41B O62 0.91(2) 1.94(3) 2.812(5) 161(6) 3_666
O42 H42 O41 0.84 1.90 2.620(5) 143.7 .
O61 H61A N21 0.874(10) 1.890(15) 2.750(4) 168(4) .
O61 H61B O63 0.866(10) 2.061(11) 2.922(4) 173(4) 2_645
O62 H62A N3 0.865(10) 2.16(2) 2.984(5) 160(4) .
O62 H62B O61 0.868(10) 2.08(3) 2.847(4) 146(5) 2_645
O63 H63A N1 0.866(10) 1.926(11) 2.790(5) 176(5) 1_565
O63 H63B O64 0.865(10) 1.924(12) 2.783(4) 172(4) .
O64 H64B O51 0.864(10) 2.142(16) 2.976(5) 162(4) 3_665
O64 H64A N23 0.865(10) 2.049(16) 2.899(4) 167(5) 2_655

loop_
_geom_torsion_atom_site_label_1
_geom_torsion_atom_site_label_2
_geom_torsion_atom_site_label_3
_geom_torsion_atom_site_label_4
_geom_torsion
C1 N1 C2 C3 175.7(3)
C5 N1 C2 C3 -60.9(4)
C6 N2 C3 C2 153.1(3)
C4 N2 C3 C2 -56.6(4)
N1 C2 C3 N2 58.7(4)
C6 N2 C4 C5 -154.3(4)
C3 N2 C4 C5 56.1(4)
C1 N1 C5 C4 -177.2(3)
C2 N1 C5 C4 60.4(4)
N2 C4 C5 N1 -57.4(4)
C7 N3 C6 N2 -166.2(3)
C7 N3 C6 C16 9.3(6)
C3 N2 C6 N3 7.2(5)
C4 N2 C6 N3 -140.5(4)
C3 N2 C6 C16 -168.8(3)
C4 N2 C6 C16 43.5(5)
C6 N3 C7 C8 140.1(4)
C6 N3 C7 C12 -44.3(6)
C12 C7 C8 C9 1.6(7)
N3 C7 C8 C9 177.4(4)
C7 C8 C9 C10 0.5(7)
C8 C9 C10 C11 -2.3(7)
C9 C10 C11 C12 1.9(7)
C10 C11 C12 C7 0.2(7)
C10 C11 C12 N4 -178.9(4)
C8 C7 C12 C11 -1.9(6)
N3 C7 C12 C11 -177.5(4)
C8 C7 C12 N4 177.2(4)
N3 C7 C12 N4 1.7(6)
C13 N4 C12 C11 -120.6(4)
C13 N4 C12 C7 60.3(5)
C12 N4 C13 C16 -56.2(5)
C12 N4 C13 S1 120.5(3)
C14 S1 C13 C16 0.1(3)
C14 S1 C13 N4 -177.1(3)
C13 S1 C14 C15 1.0(3)
C13 S1 C14 C17 179.5(3)
C17 C14 C15 C16 179.9(4)
S1 C14 C15 C16 -1.8(4)
N4 C13 C16 C15 175.9(4)
S1 C13 C16 C15 -1.1(4)
N4 C13 C16 C6 -5.7(6)
S1 C13 C16 C6 177.3(3)
C14 C15 C16 C13 1.9(5)
C14 C15 C16 C6 -176.3(4)
N3 C6 C16 C13 34.3(6)
N2 C6 C16 C13 -150.1(4)
N3 C6 C16 C15 -147.6(4)
N2 C6 C16 C15 28.0(6)
C25 N21 C22 C23 61.0(4)
C21 N21 C22 C23 -176.0(3)
C37 N22 C23 C22 -155.6(3)
C24 N22 C23 C22 54.3(4)
N21 C22 C23 N22 -57.7(4)
C37 N22 C24 C25 155.7(4)
C23 N22 C24 C25 -54.6(4)
C22 N21 C25 C24 -60.2(4)
C21 N21 C25 C24 177.2(3)
N22 C24 C25 N21 56.8(4)
C37 N23 C26 C31 45.9(6)
C37 N23 C26 C27 -139.9(4)
C31 C26 C27 C28 -0.5(6)
N23 C26 C27 C28 -175.1(4)
C26 C27 C28 C29 0.9(7)
C27 C28 C29 C30 -1.1(7)
C28 C29 C30 C31 0.9(7)
C29 C30 C31 C26 -0.5(6)
C29 C30 C31 N24 178.7(4)
C27 C26 C31 C30 0.3(6)
N23 C26 C31 C30 174.4(4)
C27 C26 C31 N24 -178.9(4)
N23 C26 C31 N24 -4.9(6)
C32 N24 C31 C30 121.7(4)
C32 N24 C31 C26 -59.1(5)
C31 N24 C32 C35 58.1(5)
C31 N24 C32 S21 -119.9(3)
C33 S21 C32 C35 -0.4(3)
C33 S21 C32 N24 177.8(3)
C32 S21 C33 C34 -0.6(3)
C32 S21 C33 C36 -179.7(3)
C36 C33 C34 C35 -179.6(4)
S21 C33 C34 C35 1.4(4)
N24 C32 C35 C34 -177.0(4)
S21 C32 C35 C34 1.2(4)
N24 C32 C35 C37 4.4(6)
S21 C32 C35 C37 -177.4(3)
C33 C34 C35 C32 -1.7(5)
C33 C34 C35 C37 176.8(4)
C26 N23 C37 N22 168.0(3)
C26 N23 C37 C35 -7.3(6)
C23 N22 C37 N23 -6.7(5)
C24 N22 C37 N23 140.9(4)
C23 N22 C37 C35 169.0(3)
C24 N22 C37 C35 -43.3(5)
C32 C35 C37 N23 -35.7(6)
C34 C35 C37 N23 145.9(4)
C32 C35 C37 N22 148.9(4)
C34 C35 C37 N22 -29.5(6)
O41 C41 C42 C47 147.9(5)
N41 C41 C42 C47 -32.0(7)
O41 C41 C42 C43 -29.0(7)
N41 C41 C42 C43 151.0(5)
C47 C42 C43 O42 -175.3(4)
C41 C42 C43 O42 1.7(7)
C47 C42 C43 C44 4.1(7)
C41 C42 C43 C44 -178.8(5)
O42 C43 C44 C45 174.1(5)
C42 C43 C44 C45 -5.3(8)
C43 C44 C45 C46 2.1(8)
C44 C45 C46 C47 2.3(7)
C45 C46 C47 C42 -3.5(7)
C43 C42 C47 C46 0.3(7)
C41 C42 C47 C46 -176.7(4)
C52 O52 C51 O51 -3.4(8)
C52 O52 C51 C55 175.3(4)
C51 O52 C52 C54 158.1(4)
C51 O52 C52 C53 -82.6(5)

loop_
_cod_related_entry_id
_cod_related_entry_database
_cod_related_entry_code
1 ChemSpider 30652467
